data_1576244
loop_
_publ_author_name
'Alimi, Lukman O.'
'Khalfay, Nida'
'Khlifi, Soumaya'
'Lin, Weibin'
'Moosa, Basem'
'Khashab, Niveen M.'

_publ_section_title
;
 A nonporous crystalline organic cage for selective water uptake and
 storage
;
_journal_name_full 'Chemical Science'
_journal_paper_doi 10.1039/D5SC06328K
_journal_year 2025
_chemical_formula_moiety 'C61 H67 Cl N8 O3'
_chemical_formula_sum 'C61 H67 Cl N8 O3'
_chemical_formula_weight 995.67
_space_group_crystal_system triclinic
_space_group_IT_number 2
_space_group_name_Hall '-P 1'
_space_group_name_H-M_alt 'P -1'
_atom_sites_solution_hydrogens geom
_audit_block_doi 10.5517/ccdc.csd.cc2bpp91
_audit_creation_method SHELXL-2018/3
_audit_update_record
;
2022-04-11 deposited with the CCDC.	2025-11-05 downloaded from the CCDC.
;
_cell_angle_alpha 77.2480(10)
_cell_angle_beta 88.6220(10)
_cell_angle_gamma 79.1100(10)
_cell_formula_units_Z 2
_cell_length_a 10.8687(4)
_cell_length_b 12.8732(5)
_cell_length_c 19.6339(8)
_cell_measurement_reflns_used 9925
_cell_measurement_temperature 100(2)
_cell_measurement_theta_max 27.86
_cell_measurement_theta_min 2.20
_cell_volume 2630.62(18)
_computing_cell_refinement 'Bruker SAINT'
_computing_data_collection 'Bruker APEX2'
_computing_data_reduction 'Bruker SAINT'
_computing_molecular_graphics 'Bruker SHELXTL'
_computing_publication_material 'Bruker SHELXTL'
_computing_structure_refinement 'SHELXL-2018/3 (Sheldrick, 2018)'
_computing_structure_solution 'SHELXT 2018/2 (Sheldrick, 2018)'
_diffrn_ambient_temperature 100(2)
_diffrn_measured_fraction_theta_full 0.996
_diffrn_measured_fraction_theta_max 0.996
_diffrn_measurement_device_type 'Bruker APEX-II CCD'
_diffrn_measurement_method '\f and \w scans'
_diffrn_radiation_type MoK\a
_diffrn_radiation_wavelength 0.71073
_diffrn_reflns_av_R_equivalents 0.0517
_diffrn_reflns_av_unetI/netI 0.0357
_diffrn_reflns_Laue_measured_fraction_full 0.996
_diffrn_reflns_Laue_measured_fraction_max 0.996
_diffrn_reflns_limit_h_max 12
_diffrn_reflns_limit_h_min -12
_diffrn_reflns_limit_k_max 15
_diffrn_reflns_limit_k_min -15
_diffrn_reflns_limit_l_max 23
_diffrn_reflns_limit_l_min -23
_diffrn_reflns_number 58448
_diffrn_reflns_point_group_measured_fraction_full 0.996
_diffrn_reflns_point_group_measured_fraction_max 0.996
_diffrn_reflns_theta_full 25.000
_diffrn_reflns_theta_max 24.999
_diffrn_reflns_theta_min 2.152
_exptl_absorpt_coefficient_mu 0.127
_exptl_absorpt_correction_type multi-scan
_exptl_absorpt_process_details SADABS
_exptl_crystal_colour Colourless
_exptl_crystal_density_diffrn 1.257
_exptl_crystal_description Block
_exptl_crystal_F_000 1060
_exptl_crystal_size_max 0.211
_exptl_crystal_size_mid 0.167
_exptl_crystal_size_min 0.089
_exptl_transmission_factor_max 0.983
_exptl_transmission_factor_min 0.974
_refine_diff_density_max 0.849
_refine_diff_density_min -0.979
_refine_diff_density_rms 0.067
_refine_ls_extinction_method none
_refine_ls_goodness_of_fit_ref 1.094
_refine_ls_hydrogen_treatment constr
_refine_ls_matrix_type full
_refine_ls_number_parameters 732
_refine_ls_number_reflns 9220
_refine_ls_number_restraints 348
_refine_ls_restrained_S_all 1.078
_refine_ls_R_factor_all 0.1155
_refine_ls_R_factor_gt 0.0804
_refine_ls_shift/su_max 0.000
_refine_ls_shift/su_mean 0.000
_refine_ls_structure_factor_coef Fsqd
_refine_ls_weighting_details 'w=1/[\s^2^(Fo^2^)+(0.1162P)^2^+2.7964P] where P=(Fo^2^+2Fc^2^)/3'
_refine_ls_weighting_scheme calc
_refine_ls_wR_factor_gt 0.2215
_refine_ls_wR_factor_ref 0.2427
_reflns_Friedel_coverage 0.000
_reflns_number_gt 6310
_reflns_number_total 9220
_reflns_threshold_expression 'I > 2\s(I)'
_cod_data_source_file d5sc06328k2.cif
_cod_data_source_block Oba-cage_oCT
_cod_depositor_comments
;
The following automatic conversions were performed:

data item '_exptl_absorpt_correction_type' value 'Multi-scan' was
changed to 'multi-scan' in accordance with the
/home/data/users/saulius/crontab/automatic-downloads/rss-feeds/RSC/lib/dictionaries/cif_core.dic
dictionary named 'cif_core.dic' version 2.4.2 last updated on
2011-04-26.

Automatic conversion script
Id: cif_fix_values 8170 2020-07-09 18:12:32Z antanas 
;
_cod_database_code 1576244
_shelx_shelxl_version_number 2018/3
_shelx_space_group_comment
;
The symmetry employed for this shelxl refinement is uniquely defined
by the following loop, which should always be used as a source of
symmetry information in preference to the above space-group names.
They are only intended as comments.
;
_shelx_estimated_absorpt_t_min 0.957
_shelx_estimated_absorpt_t_max 0.959

loop_
_space_group_symop_operation_xyz
'x, y, z'
'-x, -y, -z'

loop_
_atom_site_label
_atom_site_type_symbol
_atom_site_fract_x
_atom_site_fract_y
_atom_site_fract_z
_atom_site_U_iso_or_equiv
_atom_site_adp_type
_atom_site_occupancy
_atom_site_site_symmetry_order
_atom_site_calc_flag
_atom_site_refinement_flags_posn
_atom_site_refinement_flags_adp
_atom_site_refinement_flags_occupancy
_atom_site_disorder_assembly
_atom_site_disorder_group
O1 O 0.3418(2) 0.86323(19) 0.51867(12) 0.0333(5) Uani 1 1 d . . . . .
O3 O 0.9935(2) 0.88484(19) 0.43342(12) 0.0340(5) Uani 1 1 d . . . . .
O2 O 0.7739(2) 0.37799(17) 0.51405(12) 0.0371(6) Uani 1 1 d . . . . .
N1 N 0.9037(3) 0.8673(2) 0.75560(15) 0.0368(7) Uani 1 1 d . . . . .
H1 H 0.981670 0.873665 0.745515 0.044 Uiso 1 1 calc R U . . .
N4 N 0.8750(3) 0.6708(2) 0.86917(15) 0.0380(7) Uani 1 1 d . . . . .
N6 N 0.5644(3) 0.7923(2) 0.09662(15) 0.0393(7) Uani 1 1 d . . . . .
N8 N 0.4213(3) 0.9381(3) 0.19020(16) 0.0457(8) Uani 1 1 d . . . . .
H8 H 0.344982 0.925488 0.198838 0.055 Uiso 1 1 calc R U . . .
N2 N 0.9874(3) 0.5058(2) 0.77990(16) 0.0436(8) Uani 1 1 d . . . . .
H2 H 0.960702 0.444847 0.796252 0.052 Uiso 1 1 calc R U . . .
N5 N 0.6073(3) 0.6682(3) 0.81887(16) 0.0461(8) Uani 1 1 d . . . . .
H5 H 0.557199 0.729350 0.821607 0.055 Uiso 1 1 calc R U . . .
N3 N 0.8310(3) 0.8002(3) 0.14404(16) 0.0433(8) Uani 1 1 d . . . . .
H3 H 0.857661 0.862195 0.135390 0.052 Uiso 1 1 calc R U . . .
C1 C 0.8720(3) 0.8564(2) 0.63785(17) 0.0303(7) Uani 1 1 d . . . . .
C4 C 0.9479(3) 0.8696(2) 0.50062(17) 0.0293(7) Uani 1 1 d . . . . .
C6 C 0.4177(3) 0.8075(3) 0.57599(17) 0.0294(7) Uani 1 1 d . . . . .
C8 C 0.3878(3) 0.8711(3) 0.45135(17) 0.0301(7) Uani 1 1 d . . . . .
C10 C 0.9396(3) 0.8521(3) 0.38056(17) 0.0303(7) Uani 1 1 d . . . . .
Cl12 Cl 0.2936(3) 0.6085(3) 0.95633(17) 0.0943(9) Uani 0.5 1 d D U P A 1
C14 C 0.3040(3) 0.8674(2) 0.40043(17) 0.0300(7) Uani 1 1 d . . . . .
H14 H 0.222711 0.853220 0.412692 0.036 Uiso 1 1 calc R U . . .
C16 C 0.8306(3) 0.8571(3) 0.70961(18) 0.0341(8) Uani 1 1 d . . . . .
H16 H 0.746992 0.849639 0.721604 0.041 Uiso 1 1 calc R U . . .
C18 C 0.8224(3) 0.8761(3) 0.51561(18) 0.0321(7) Uani 1 1 d . . . . .
H18 H 0.762209 0.885495 0.479392 0.039 Uiso 1 1 calc R U . . .
N7 N 0.5437(4) 0.5831(3) 0.20602(18) 0.0545(9) Uani 1 1 d . . . . .
H7 H 0.608384 0.532382 0.201859 0.065 Uiso 1 1 calc R U . . .
C20 C 0.8636(3) 0.5214(3) 0.54338(18) 0.0334(8) Uani 1 1 d . . . . .
H20 H 0.864756 0.556783 0.495538 0.040 Uiso 1 1 calc R U . . .
C22 C 1.0367(3) 0.8559(3) 0.55282(17) 0.0316(7) Uani 1 1 d . . . . .
H22 H 1.122987 0.850536 0.541838 0.038 Uiso 1 1 calc R U . . .
C26 C 0.7493(3) 0.4080(3) 0.39135(18) 0.0333(8) Uani 1 1 d . . . . .
H26 H 0.814017 0.346902 0.391754 0.040 Uiso 1 1 calc R U . . .
C28 C 0.5789(3) 0.6658(3) 0.63552(18) 0.0331(7) Uani 1 1 d . . . . .
H28 H 0.644201 0.605527 0.634695 0.040 Uiso 1 1 calc R U . . .
C30 C 0.7853(3) 0.8686(3) 0.58432(18) 0.0326(8) Uani 1 1 d . . . . .
H30 H 0.699182 0.871901 0.595045 0.039 Uiso 1 1 calc R U . . .
C32 C 0.3398(3) 0.8847(3) 0.33174(17) 0.0317(7) Uani 1 1 d . . . . .
H32 H 0.282163 0.883209 0.296525 0.038 Uiso 1 1 calc R U . . .
C34 C 0.7169(3) 0.4419(3) 0.45257(17) 0.0314(7) Uani 1 1 d . . . . .
C36 C 0.8439(3) 0.7295(3) 0.33424(18) 0.0348(8) Uani 1 1 d . . . . .
H36 H 0.805606 0.667515 0.341354 0.042 Uiso 1 1 calc R U . . .
C38 C 0.4594(3) 0.9043(3) 0.31288(17) 0.0313(7) Uani 1 1 d . . . . .
C40 C 0.9113(3) 0.5626(3) 0.59440(18) 0.0345(8) Uani 1 1 d . . . . .
H40 H 0.943799 0.627542 0.581206 0.041 Uiso 1 1 calc R U . . .
C42 C 0.9989(3) 0.8501(3) 0.62097(17) 0.0311(7) Uani 1 1 d . . . . .
H42 H 1.059484 0.841658 0.656816 0.037 Uiso 1 1 calc R U . . .
C44 C 0.5133(3) 0.7211(3) 0.57434(17) 0.0325(7) Uani 1 1 d . . . . .
H44 H 0.534184 0.699379 0.531642 0.039 Uiso 1 1 calc R U . . .
C46 C 0.8840(3) 0.7613(3) 0.39121(18) 0.0327(7) Uani 1 1 d . . . . .
H46 H 0.873723 0.721548 0.437203 0.039 Uiso 1 1 calc R U . . .
C48 C 0.5494(3) 0.6981(3) 0.69808(17) 0.0341(8) Uani 1 1 d . . . . .
C50 C 0.8119(3) 0.3755(3) 0.63260(18) 0.0342(8) Uani 1 1 d . . . . .
H50 H 0.776732 0.311932 0.645446 0.041 Uiso 1 1 calc R U . . .
C52 C 0.4959(3) 0.9297(3) 0.23951(18) 0.0372(8) Uani 1 1 d . . . . .
H52 H 0.579066 0.940148 0.229078 0.045 Uiso 1 1 calc R U . . .
C54 C 0.8614(3) 0.4165(3) 0.68308(18) 0.0349(8) Uani 1 1 d . . . . .
H54 H 0.860605 0.380356 0.730774 0.042 Uiso 1 1 calc R U . . .
C56 C 0.8219(3) 0.7489(3) 0.20626(19) 0.0380(8) Uani 1 1 d . . . . .
H56 H 0.790168 0.683411 0.214184 0.046 Uiso 1 1 calc R U . . .
C58 C 0.6871(3) 0.4634(3) 0.32947(18) 0.0360(8) Uani 1 1 d . . . . .
H58 H 0.709293 0.439800 0.287507 0.043 Uiso 1 1 calc R U . . .
C60 C 0.8586(3) 0.7866(3) 0.26645(18) 0.0348(8) Uani 1 1 d . . . . .
C62 C 0.9710(3) 0.5534(3) 0.71676(19) 0.0366(8) Uani 1 1 d . . . . .
H62 H 0.997940 0.620737 0.701795 0.044 Uiso 1 1 calc R U . . .
C64 C 0.6203(3) 0.6378(3) 0.76210(18) 0.0384(8) Uani 1 1 d . . . . .
H64 H 0.678239 0.573151 0.760445 0.046 Uiso 1 1 calc R U . . .
C66 C 0.8144(3) 0.4282(3) 0.56317(17) 0.0314(7) Uani 1 1 d . . . . .
C68 C 0.9126(3) 0.5108(3) 0.66476(18) 0.0341(8) Uani 1 1 d . . . . .
C70 C 0.5925(3) 0.5532(3) 0.32810(18) 0.0350(8) Uani 1 1 d . . . . .
C72 C 0.9542(3) 0.9110(3) 0.31362(18) 0.0381(8) Uani 1 1 d . . . . .
H72 H 0.992126 0.973129 0.306636 0.046 Uiso 1 1 calc R U . . .
C9 C 0.6242(3) 0.5316(3) 0.45259(19) 0.0360(8) Uani 1 1 d . . . . .
H9 H 0.603068 0.554971 0.494725 0.043 Uiso 1 1 calc R U . . .
C37 C 0.3860(3) 0.8390(3) 0.63807(19) 0.0384(8) Uani 1 1 d . . . . .
H37 H 0.318799 0.897701 0.639040 0.046 Uiso 1 1 calc R U . . .
C19 C 0.5423(3) 0.9061(3) 0.36555(19) 0.0379(8) Uani 1 1 d . . . . .
H19 H 0.624549 0.917921 0.353793 0.046 Uiso 1 1 calc R U . . .
C39 C 0.5623(3) 0.5872(3) 0.3904(2) 0.0392(8) Uani 1 1 d . . . . .
H39 H 0.498651 0.649008 0.390192 0.047 Uiso 1 1 calc R U . . .
C5 C 0.5067(3) 0.8908(3) 0.43463(19) 0.0375(8) Uani 1 1 d . . . . .
H5A H 0.563157 0.893939 0.470018 0.045 Uiso 1 1 calc R U . . .
C41 C 0.4521(4) 0.7850(3) 0.69831(19) 0.0413(9) Uani 1 1 d . . . . .
H41 H 0.430850 0.807506 0.740720 0.050 Uiso 1 1 calc R U . . .
C21 C 0.9133(3) 0.8784(3) 0.25766(19) 0.0398(8) Uani 1 1 d . . . . .
H21 H 0.922401 0.919278 0.211816 0.048 Uiso 1 1 calc R U . . .
C43 C 0.9228(4) 0.7670(3) 0.87540(18) 0.0401(8) Uani 1 1 d . . . . .
H43A H 1.013802 0.755582 0.866241 0.048 Uiso 1 1 calc R U . . .
H43B H 0.911127 0.777413 0.923776 0.048 Uiso 1 1 calc R U . . .
C11 C 0.5208(4) 0.6091(3) 0.2640(2) 0.0451(9) Uani 1 1 d . . . . .
H11 H 0.453895 0.667531 0.266124 0.054 Uiso 1 1 calc R U . . .
C45 C 0.6714(4) 0.8186(3) 0.05451(18) 0.0418(9) Uani 1 1 d . . . . .
H45A H 0.670753 0.897272 0.047660 0.050 Uiso 1 1 calc R U . . .
H45B H 0.662591 0.802750 0.007968 0.050 Uiso 1 1 calc R U . . .
C23 C 0.9720(4) 0.5729(3) 0.88721(19) 0.0455(9) Uani 1 1 d . . . . .
H23A H 0.931791 0.509447 0.904662 0.055 Uiso 1 1 calc R U . . .
H23B H 1.026265 0.579601 0.925189 0.055 Uiso 1 1 calc R U . . .
C47 C 0.8576(4) 0.8685(3) 0.82502(19) 0.0431(9) Uani 1 1 d . . . . .
H47A H 0.765926 0.871212 0.825523 0.052 Uiso 1 1 calc R U . . .
H47B H 0.874148 0.933687 0.839436 0.052 Uiso 1 1 calc R U . . .
C3 C 0.4567(4) 0.8813(3) 0.0797(2) 0.0466(10) Uani 1 1 d . . . . .
H3A H 0.378732 0.852495 0.091398 0.056 Uiso 1 1 calc R U . . .
H3B H 0.454540 0.912806 0.028846 0.056 Uiso 1 1 calc R U . . .
C49 C 0.6771(4) 0.6000(4) 0.8797(2) 0.0505(10) Uani 1 1 d . . . . .
H49A H 0.729014 0.535706 0.866673 0.061 Uiso 1 1 calc R U . . .
H49B H 0.617934 0.574453 0.915869 0.061 Uiso 1 1 calc R U . . .
C25 C 0.7968(4) 0.7556(3) 0.0875(2) 0.0492(10) Uani 1 1 d . . . . .
H25A H 0.790955 0.678566 0.105413 0.059 Uiso 1 1 calc R U . . .
H25B H 0.862530 0.758857 0.051705 0.059 Uiso 1 1 calc R U . . .
C51 C 1.0518(4) 0.5544(3) 0.8251(2) 0.0459(9) Uani 1 1 d . . . . .
H51A H 1.070171 0.624380 0.798503 0.055 Uiso 1 1 calc R U . . .
H51B H 1.132450 0.505951 0.841726 0.055 Uiso 1 1 calc R U . . .
C13 C 0.4612(4) 0.9688(3) 0.11854(19) 0.0496(10) Uani 1 1 d . . . . .
H13A H 0.547795 0.982632 0.118472 0.059 Uiso 1 1 calc R U . . .
H13B H 0.405987 1.036734 0.094509 0.059 Uiso 1 1 calc R U . . .
C53 C 0.7608(4) 0.6621(3) 0.90915(19) 0.0473(10) Uani 1 1 d . . . . .
H53A H 0.713629 0.735867 0.909160 0.057 Uiso 1 1 calc R U . . .
H53B H 0.783870 0.625068 0.958160 0.057 Uiso 1 1 calc R U . . .
C27 C 0.5331(5) 0.6907(3) 0.0863(2) 0.0584(12) Uani 1 1 d . . . . .
H27A H 0.611414 0.640013 0.080538 0.070 Uiso 1 1 calc R U . . .
H27B H 0.482254 0.705886 0.042796 0.070 Uiso 1 1 calc R U . . .
C55 C 0.4619(5) 0.6378(4) 0.1461(2) 0.0685(14) Uani 1 1 d . . . . .
H55A H 0.396276 0.693511 0.159967 0.082 Uiso 1 1 calc R U . . .
H55B H 0.419942 0.584529 0.131077 0.082 Uiso 1 1 calc R U . . .
C7 C 0.2205(10) 0.8369(9) 0.9356(5) 0.0552(16) Uani 0.5 1 d D U P A 1
C57 C 0.1809(10) 0.7169(10) 1.0371(6) 0.0645(16) Uani 0.5 1 d . U P A 1
H57 H 0.180668 0.647533 1.066388 0.077 Uiso 0.5 1 calc R U P A 1
C29 C 0.1809(11) 0.9169(9) 0.9504(6) 0.0629(16) Uani 0.5 1 d . U P A 1
H29 H 0.181759 0.983078 0.917485 0.075 Uiso 0.5 1 calc R U P A 1
C59 C 0.2348(8) 0.7213(4) 0.9702(5) 0.0535(14) Uani 0.5 1 d D U P A 1
C15 C 0.1230(11) 0.8171(7) 1.0650(6) 0.0730(16) Uani 0.5 1 d D U P A 1
H15 H 0.086241 0.808788 1.109783 0.088 Uiso 0.5 1 calc R U P A 1
C61 C 0.1245(11) 0.9194(8) 1.0249(5) 0.0745(17) Uani 0.5 1 d D U P A 1
H61 H 0.094818 0.984313 1.040498 0.089 Uiso 0.5 1 calc R U P A 1
C31 C 0.2559(6) 0.7065(4) 0.93659(17) 0.0605(15) Uani 0.5 1 d D U P B 2
C63 C 0.1493(10) 0.7349(9) 1.0546(6) 0.0617(16) Uani 0.5 1 d . U P B 2
H63 H 0.123097 0.703650 1.099709 0.074 Uiso 0.5 1 calc R U P B 2
C2 C 0.2107(6) 0.6680(7) 1.00294(18) 0.0677(16) Uani 0.5 1 d D U P B 2
H2A H 0.219027 0.591532 1.017680 0.081 Uiso 0.5 1 calc R U P B 2
C65 C 0.1360(11) 0.8456(10) 1.0286(6) 0.0760(16) Uani 0.5 1 d . U P B 2
H65 H 0.096836 0.890737 1.058264 0.091 Uiso 0.5 1 calc R U P B 2
C33 C 0.2389(10) 0.8199(8) 0.9202(4) 0.0493(15) Uani 0.5 1 d D U P B 2
C67 C 0.1681(11) 0.8909(10) 0.9732(6) 0.0696(16) Uani 0.5 1 d . U P B 2
H67 H 0.152246 0.967881 0.960268 0.083 Uiso 0.5 1 calc R U P B 2
Cl17 Cl 0.3173(3) 0.6273(3) 0.89086(18) 0.0997(10) Uani 0.5 1 d D U P B 2
C35 C 0.2861(13) 0.8332(12) 0.8650(6) 0.087(3) Uani 0.5 1 d D U P A 1
H35A H 0.258815 0.778125 0.844716 0.131 Uiso 0.5 1 calc R U P A 1
H35B H 0.377145 0.814924 0.872762 0.131 Uiso 0.5 1 calc R U P A 1
H35C H 0.263952 0.904255 0.832985 0.131 Uiso 0.5 1 calc R U P A 1
C71 C 0.2671(9) 0.8794(8) 0.8466(4) 0.050(2) Uani 0.5 1 d D U P B 2
H71A H 0.356609 0.859408 0.837540 0.075 Uiso 0.5 1 calc R U P B 2
H71B H 0.244950 0.957828 0.842916 0.075 Uiso 0.5 1 calc R U P B 2
H71C H 0.217922 0.858900 0.812191 0.075 Uiso 0.5 1 calc R U P B 2

loop_
_atom_site_aniso_label
_atom_site_aniso_U_11
_atom_site_aniso_U_22
_atom_site_aniso_U_33
_atom_site_aniso_U_23
_atom_site_aniso_U_13
_atom_site_aniso_U_12
O1 0.0217(11) 0.0408(13) 0.0365(13) -0.0092(10) 0.0003(9) -0.0026(10)
O3 0.0274(12) 0.0405(13) 0.0341(12) -0.0022(10) -0.0012(10) -0.0133(10)
O2 0.0515(15) 0.0226(12) 0.0355(13) -0.0033(10) -0.0008(11) -0.0064(10)
N1 0.0345(16) 0.0292(15) 0.0439(17) -0.0015(13) 0.0024(13) -0.0072(12)
N4 0.0445(17) 0.0369(16) 0.0331(15) -0.0030(12) -0.0059(13) -0.0140(13)
N6 0.0489(18) 0.0345(16) 0.0331(15) 0.0015(12) -0.0099(13) -0.0135(14)
N8 0.0358(17) 0.0503(19) 0.0399(18) 0.0062(14) 0.0051(14) 0.0001(14)
N2 0.0514(19) 0.0270(15) 0.051(2) -0.0061(14) -0.0095(15) -0.0060(14)
N5 0.052(2) 0.0454(19) 0.0418(18) -0.0063(15) -0.0034(15) -0.0139(15)
N3 0.0461(19) 0.0381(17) 0.0453(19) -0.0066(14) -0.0058(14) -0.0090(14)
C1 0.0269(17) 0.0210(15) 0.0412(19) -0.0040(13) 0.0023(14) -0.0040(13)
C4 0.0266(17) 0.0229(16) 0.0354(18) -0.0002(13) 0.0008(14) -0.0046(13)
C6 0.0242(16) 0.0302(17) 0.0357(18) -0.0071(14) 0.0015(13) -0.0101(13)
C8 0.0265(17) 0.0262(16) 0.0350(18) -0.0044(13) 0.0021(14) -0.0018(13)
C10 0.0225(16) 0.0289(17) 0.0369(18) -0.0013(14) -0.0024(13) -0.0050(13)
Cl12 0.0943(9) 0.0942(9) 0.0945(9) -0.0209(3) 0.0013(2) -0.0179(3)
C14 0.0215(16) 0.0250(16) 0.0420(19) -0.0051(14) -0.0006(14) -0.0033(13)
C16 0.0311(18) 0.0221(16) 0.048(2) -0.0033(14) 0.0037(16) -0.0069(13)
C18 0.0239(16) 0.0300(17) 0.0412(19) -0.0050(14) -0.0047(14) -0.0047(13)
N7 0.070(2) 0.0400(19) 0.052(2) 0.0058(16) -0.0162(18) -0.0249(17)
C20 0.0323(18) 0.0267(17) 0.0380(18) 0.0001(14) 0.0050(14) -0.0066(14)
C22 0.0205(16) 0.0291(17) 0.0417(19) 0.0004(14) -0.0003(14) -0.0055(13)
C26 0.0324(18) 0.0258(17) 0.043(2) -0.0090(14) 0.0063(15) -0.0071(14)
C28 0.0271(17) 0.0308(17) 0.0422(19) -0.0084(15) 0.0014(14) -0.0075(14)
C30 0.0224(16) 0.0248(16) 0.049(2) -0.0052(14) 0.0010(14) -0.0046(13)
C32 0.0268(17) 0.0272(17) 0.0373(18) -0.0019(14) -0.0038(14) -0.0014(13)
C34 0.0332(18) 0.0246(16) 0.0353(18) -0.0007(13) 0.0021(14) -0.0100(14)
C36 0.0309(18) 0.0256(17) 0.046(2) -0.0027(15) 0.0026(15) -0.0071(14)
C38 0.0271(17) 0.0236(16) 0.0382(18) 0.0012(13) 0.0006(14) -0.0021(13)
C40 0.0285(17) 0.0250(16) 0.045(2) 0.0008(14) 0.0005(15) -0.0038(14)
C42 0.0267(17) 0.0264(16) 0.0375(18) -0.0007(14) -0.0037(14) -0.0049(13)
C44 0.0292(17) 0.0345(18) 0.0347(18) -0.0102(14) 0.0017(14) -0.0053(14)
C46 0.0279(17) 0.0288(17) 0.0373(18) 0.0020(14) -0.0004(14) -0.0062(14)
C48 0.0362(19) 0.0325(18) 0.0364(18) -0.0073(14) 0.0029(15) -0.0146(15)
C50 0.0356(18) 0.0249(17) 0.0402(19) -0.0023(14) 0.0043(15) -0.0071(14)
C52 0.0325(19) 0.0293(18) 0.043(2) 0.0020(15) 0.0050(16) 0.0002(14)
C54 0.0364(19) 0.0272(17) 0.0365(18) -0.0009(14) 0.0020(15) -0.0023(14)
C56 0.0318(18) 0.0327(18) 0.048(2) -0.0082(16) -0.0023(15) -0.0026(15)
C58 0.040(2) 0.0352(19) 0.0361(19) -0.0072(15) 0.0051(15) -0.0162(16)
C60 0.0293(17) 0.0316(18) 0.0394(19) -0.0037(14) -0.0041(14) 0.0000(14)
C62 0.0322(18) 0.0255(17) 0.049(2) -0.0065(15) -0.0017(16) 0.0017(14)
C64 0.044(2) 0.0347(19) 0.038(2) -0.0038(15) -0.0002(16) -0.0153(16)
C66 0.0298(17) 0.0250(16) 0.0373(18) -0.0050(14) 0.0020(14) -0.0023(13)
C68 0.0266(17) 0.0260(17) 0.046(2) -0.0034(14) -0.0002(14) 0.0000(13)
C70 0.0305(18) 0.0290(17) 0.046(2) -0.0020(15) -0.0016(15) -0.0132(14)
C72 0.040(2) 0.0351(19) 0.039(2) 0.0006(15) -0.0004(16) -0.0182(16)
C9 0.0348(19) 0.0300(18) 0.042(2) -0.0073(15) 0.0050(15) -0.0045(15)
C37 0.0344(19) 0.0367(19) 0.045(2) -0.0141(16) 0.0021(16) -0.0035(15)
C19 0.0231(17) 0.0382(19) 0.050(2) -0.0027(16) 0.0043(15) -0.0095(14)
C39 0.0282(18) 0.0290(18) 0.058(2) -0.0058(16) -0.0005(16) -0.0042(14)
C5 0.0259(17) 0.043(2) 0.044(2) -0.0070(16) -0.0051(15) -0.0098(15)
C41 0.046(2) 0.043(2) 0.038(2) -0.0147(16) 0.0012(16) -0.0085(17)
C21 0.045(2) 0.0339(19) 0.0380(19) 0.0027(15) -0.0022(16) -0.0135(16)
C43 0.047(2) 0.042(2) 0.0340(19) -0.0103(16) -0.0035(16) -0.0135(17)
C11 0.044(2) 0.036(2) 0.054(2) 0.0030(18) -0.0054(18) -0.0190(17)
C45 0.050(2) 0.039(2) 0.0339(19) -0.0048(15) -0.0036(16) -0.0067(17)
C23 0.061(3) 0.036(2) 0.038(2) 0.0005(16) -0.0171(18) -0.0121(18)
C47 0.051(2) 0.036(2) 0.044(2) -0.0099(16) 0.0067(17) -0.0120(17)
C3 0.040(2) 0.056(2) 0.037(2) 0.0065(17) -0.0063(16) -0.0108(18)
C49 0.058(3) 0.058(3) 0.036(2) 0.0009(18) -0.0061(18) -0.025(2)
C25 0.053(2) 0.047(2) 0.045(2) -0.0122(18) -0.0052(18) -0.0004(19)
C51 0.047(2) 0.0331(19) 0.054(2) -0.0043(17) -0.0171(18) -0.0008(16)
C13 0.054(2) 0.044(2) 0.036(2) 0.0101(17) 0.0055(18) 0.0033(19)
C53 0.061(3) 0.053(2) 0.0314(19) -0.0050(17) -0.0054(17) -0.023(2)
C27 0.088(3) 0.049(2) 0.043(2) 0.0006(18) -0.022(2) -0.034(2)
C55 0.087(4) 0.065(3) 0.058(3) 0.009(2) -0.030(2) -0.047(3)
C7 0.0552(16) 0.0552(16) 0.0552(16) -0.0122(4) 0.00101(11) -0.0104(3)
C57 0.0645(16) 0.0645(16) 0.0645(16) -0.0142(4) 0.00117(11) -0.0121(3)
C29 0.0629(16) 0.0629(16) 0.0629(16) -0.0138(4) 0.00115(11) -0.0119(3)
C59 0.0535(14) 0.0535(14) 0.0535(14) -0.0118(3) 0.00098(11) -0.0101(3)
C15 0.0729(16) 0.0730(16) 0.0729(16) -0.0160(4) 0.00135(11) -0.0137(3)
C61 0.0745(17) 0.0745(17) 0.0745(17) -0.0164(4) 0.00137(11) -0.0140(3)
C31 0.0605(15) 0.0605(15) 0.0605(15) -0.0133(4) 0.00111(11) -0.0114(3)
C63 0.0617(16) 0.0617(16) 0.0616(16) -0.0136(4) 0.00112(11) -0.0116(3)
C2 0.0677(16) 0.0677(16) 0.0677(16) -0.0149(4) 0.00124(11) -0.0127(3)
C65 0.0760(16) 0.0760(16) 0.0760(16) -0.0167(4) 0.00140(11) -0.0143(3)
C33 0.0493(15) 0.0493(15) 0.0493(15) -0.0109(3) 0.00090(11) -0.0093(3)
C67 0.0696(16) 0.0696(16) 0.0696(16) -0.0153(4) 0.00127(11) -0.0131(3)
Cl17 0.0995(10) 0.0996(10) 0.1001(10) -0.0218(3) 0.0018(2) -0.0189(3)
C35 0.087(3) 0.087(3) 0.087(3) -0.0192(7) 0.0016(2) -0.0164(6)
C71 0.050(2) 0.050(2) 0.050(2) -0.0109(5) 0.0010(2) -0.0094(4)

loop_
_atom_type_symbol
_atom_type_description
_atom_type_scat_dispersion_real
_atom_type_scat_dispersion_imag
_atom_type_scat_source
C C 0.0033 0.0016 'International Tables Vol C Tables 4.2.6.8 and 6.1.1.4'
H H 0.0000 0.0000 'International Tables Vol C Tables 4.2.6.8 and 6.1.1.4'
N N 0.0061 0.0033 'International Tables Vol C Tables 4.2.6.8 and 6.1.1.4'
O O 0.0106 0.0060 'International Tables Vol C Tables 4.2.6.8 and 6.1.1.4'
Cl Cl 0.1484 0.1585 'International Tables Vol C Tables 4.2.6.8 and 6.1.1.4'

loop_
_citation_id
_citation_doi
_citation_year
1 10.1002/anie.202212596 2022

loop_
_geom_angle_atom_site_label_1
_geom_angle_atom_site_label_2
_geom_angle_atom_site_label_3
_geom_angle
_geom_angle_site_symmetry_1
_geom_angle_site_symmetry_3
_geom_angle_publ_flag
C6 O1 C8 120.4(2) . . ?
C10 O3 C4 122.2(2) . . ?
C34 O2 C66 119.0(2) . . ?
C16 N1 C47 119.0(3) . . ?
C16 N1 H1 120.5 . . ?
C47 N1 H1 120.5 . . ?
C43 N4 C53 111.2(3) . . ?
C43 N4 C23 111.3(3) . . ?
C53 N4 C23 112.9(3) . . ?
C45 N6 C3 110.3(3) . . ?
C45 N6 C27 110.6(3) . . ?
C3 N6 C27 110.8(3) . . ?
C52 N8 C13 119.7(3) . . ?
C52 N8 H8 120.2 . . ?
C13 N8 H8 120.2 . . ?
C62 N2 C51 118.1(3) . . ?
C62 N2 H2 121.0 . . ?
C51 N2 H2 121.0 . . ?
C64 N5 C49 118.3(4) . . ?
C64 N5 H5 120.8 . . ?
C49 N5 H5 120.8 . . ?
C56 N3 C25 118.9(3) . . ?
C56 N3 H3 120.5 . . ?
C25 N3 H3 120.5 . . ?
C30 C1 C42 118.4(3) . . ?
C30 C1 C16 120.7(3) . . ?
C42 C1 C16 120.8(3) . . ?
C18 C4 O3 123.5(3) . . ?
C18 C4 C22 121.2(3) . . ?
O3 C4 C22 115.1(3) . . ?
C44 C6 C37 120.5(3) . . ?
C44 C6 O1 123.7(3) . . ?
C37 C6 O1 115.6(3) . . ?
C5 C8 C14 121.3(3) . . ?
C5 C8 O1 122.3(3) . . ?
C14 C8 O1 116.1(3) . . ?
O3 C10 C72 115.3(3) . . ?
O3 C10 C46 123.8(3) . . ?
C72 C10 C46 120.7(3) . . ?
C32 C14 C8 119.1(3) . . ?
C32 C14 H14 120.5 . . ?
C8 C14 H14 120.5 . . ?
N1 C16 C1 121.4(3) . . ?
N1 C16 H16 119.3 . . ?
C1 C16 H16 119.3 . . ?
C4 C18 C30 119.0(3) . . ?
C4 C18 H18 120.5 . . ?
C30 C18 H18 120.5 . . ?
C11 N7 C55 119.3(4) . . ?
C11 N7 H7 120.4 . . ?
C55 N7 H7 120.4 . . ?
C66 C20 C40 118.9(3) . . ?
C66 C20 H20 120.5 . . ?
C40 C20 H20 120.5 . . ?
C42 C22 C4 119.4(3) . . ?
C42 C22 H22 120.3 . . ?
C4 C22 H22 120.3 . . ?
C34 C26 C58 119.8(3) . . ?
C34 C26 H26 120.1 . . ?
C58 C26 H26 120.1 . . ?
C44 C28 C48 120.4(3) . . ?
C44 C28 H28 119.8 . . ?
C48 C28 H28 119.8 . . ?
C18 C30 C1 121.2(3) . . ?
C18 C30 H30 119.4 . . ?
C1 C30 H30 119.4 . . ?
C14 C32 C38 121.2(3) . . ?
C14 C32 H32 119.4 . . ?
C38 C32 H32 119.4 . . ?
C9 C34 C26 120.7(3) . . ?
C9 C34 O2 121.6(3) . . ?
C26 C34 O2 117.5(3) . . ?
C46 C36 C60 121.1(3) . . ?
C46 C36 H36 119.4 . . ?
C60 C36 H36 119.4 . . ?
C19 C38 C32 118.3(3) . . ?
C19 C38 C52 120.0(3) . . ?
C32 C38 C52 121.6(3) . . ?
C20 C40 C68 121.4(3) . . ?
C20 C40 H40 119.3 . . ?
C68 C40 H40 119.3 . . ?
C22 C42 C1 120.7(3) . . ?
C22 C42 H42 119.6 . . ?
C1 C42 H42 119.6 . . ?
C6 C44 C28 119.6(3) . . ?
C6 C44 H44 120.2 . . ?
C28 C44 H44 120.2 . . ?
C36 C46 C10 119.2(3) . . ?
C36 C46 H46 120.4 . . ?
C10 C46 H46 120.4 . . ?
C41 C48 C28 118.8(3) . . ?
C41 C48 C64 122.0(3) . . ?
C28 C48 C64 119.2(3) . . ?
C54 C50 C66 119.2(3) . . ?
C54 C50 H50 120.4 . . ?
C66 C50 H50 120.4 . . ?
N8 C52 C38 122.3(3) . . ?
N8 C52 H52 118.8 . . ?
C38 C52 H52 118.8 . . ?
C50 C54 C68 120.8(3) . . ?
C50 C54 H54 119.6 . . ?
C68 C54 H54 119.6 . . ?
N3 C56 C60 122.4(3) . . ?
N3 C56 H56 118.8 . . ?
C60 C56 H56 118.8 . . ?
C26 C58 C70 120.7(3) . . ?
C26 C58 H58 119.7 . . ?
C70 C58 H58 119.7 . . ?
C36 C60 C21 118.1(3) . . ?
C36 C60 C56 120.7(3) . . ?
C21 C60 C56 121.1(3) . . ?
N2 C62 C68 123.7(3) . . ?
N2 C62 H62 118.2 . . ?
C68 C62 H62 118.2 . . ?
N5 C64 C48 122.7(4) . . ?
N5 C64 H64 118.6 . . ?
C48 C64 H64 118.6 . . ?
C20 C66 C50 121.4(3) . . ?
C20 C66 O2 121.7(3) . . ?
C50 C66 O2 116.8(3) . . ?
C40 C68 C54 118.2(3) . . ?
C40 C68 C62 119.6(3) . . ?
C54 C68 C62 122.1(3) . . ?
C58 C70 C39 118.7(3) . . ?
C58 C70 C11 121.4(3) . . ?
C39 C70 C11 119.8(3) . . ?
C21 C72 C10 119.2(3) . . ?
C21 C72 H72 120.4 . . ?
C10 C72 H72 120.4 . . ?
C34 C9 C39 119.3(3) . . ?
C34 C9 H9 120.3 . . ?
C39 C9 H9 120.3 . . ?
C41 C37 C6 119.8(3) . . ?
C41 C37 H37 120.1 . . ?
C6 C37 H37 120.1 . . ?
C5 C19 C38 121.1(3) . . ?
C5 C19 H19 119.4 . . ?
C38 C19 H19 119.4 . . ?
C9 C39 C70 120.8(3) . . ?
C9 C39 H39 119.6 . . ?
C70 C39 H39 119.6 . . ?
C8 C5 C19 118.9(3) . . ?
C8 C5 H5A 120.5 . . ?
C19 C5 H5A 120.5 . . ?
C37 C41 C48 120.9(3) . . ?
C37 C41 H41 119.5 . . ?
C48 C41 H41 119.5 . . ?
C72 C21 C60 121.5(3) . . ?
C72 C21 H21 119.2 . . ?
C60 C21 H21 119.2 . . ?
N4 C43 C47 112.3(3) . . ?
N4 C43 H43A 109.1 . . ?
C47 C43 H43A 109.1 . . ?
N4 C43 H43B 109.1 . . ?
C47 C43 H43B 109.1 . . ?
H43A C43 H43B 107.9 . . ?
N7 C11 C70 123.0(4) . . ?
N7 C11 H11 118.5 . . ?
C70 C11 H11 118.5 . . ?
N6 C45 C25 113.0(3) . . ?
N6 C45 H45A 109.0 . . ?
C25 C45 H45A 109.0 . . ?
N6 C45 H45B 109.0 . . ?
C25 C45 H45B 109.0 . . ?
H45A C45 H45B 107.8 . . ?
N4 C23 C51 111.9(3) . . ?
N4 C23 H23A 109.2 . . ?
C51 C23 H23A 109.2 . . ?
N4 C23 H23B 109.2 . . ?
C51 C23 H23B 109.2 . . ?
H23A C23 H23B 107.9 . . ?
N1 C47 C43 109.2(3) . . ?
N1 C47 H47A 109.8 . . ?
C43 C47 H47A 109.8 . . ?
N1 C47 H47B 109.8 . . ?
C43 C47 H47B 109.8 . . ?
H47A C47 H47B 108.3 . . ?
N6 C3 C13 112.2(3) . . ?
N6 C3 H3A 109.2 . . ?
C13 C3 H3A 109.2 . . ?
N6 C3 H3B 109.2 . . ?
C13 C3 H3B 109.2 . . ?
H3A C3 H3B 107.9 . . ?
N5 C49 C53 110.7(3) . . ?
N5 C49 H49A 109.5 . . ?
C53 C49 H49A 109.5 . . ?
N5 C49 H49B 109.5 . . ?
C53 C49 H49B 109.5 . . ?
H49A C49 H49B 108.1 . . ?
N3 C25 C45 110.6(3) . . ?
N3 C25 H25A 109.5 . . ?
C45 C25 H25A 109.5 . . ?
N3 C25 H25B 109.5 . . ?
C45 C25 H25B 109.5 . . ?
H25A C25 H25B 108.1 . . ?
N2 C51 C23 110.5(3) . . ?
N2 C51 H51A 109.6 . . ?
C23 C51 H51A 109.6 . . ?
N2 C51 H51B 109.6 . . ?
C23 C51 H51B 109.6 . . ?
H51A C51 H51B 108.1 . . ?
N8 C13 C3 111.1(3) . . ?
N8 C13 H13A 109.4 . . ?
C3 C13 H13A 109.4 . . ?
N8 C13 H13B 109.4 . . ?
C3 C13 H13B 109.4 . . ?
H13A C13 H13B 108.0 . . ?
N4 C53 C49 112.5(3) . . ?
N4 C53 H53A 109.1 . . ?
C49 C53 H53A 109.1 . . ?
N4 C53 H53B 109.1 . . ?
C49 C53 H53B 109.1 . . ?
H53A C53 H53B 107.8 . . ?
N6 C27 C55 112.3(4) . . ?
N6 C27 H27A 109.1 . . ?
C55 C27 H27A 109.1 . . ?
N6 C27 H27B 109.1 . . ?
C55 C27 H27B 109.1 . . ?
H27A C27 H27B 107.9 . . ?
N7 C55 C27 111.7(4) . . ?
N7 C55 H55A 109.3 . . ?
C27 C55 H55A 109.3 . . ?
N7 C55 H55B 109.3 . . ?
C27 C55 H55B 109.3 . . ?
H55A C55 H55B 107.9 . . ?
C29 C7 C59 135.7(10) . . ?
C29 C7 C35 121.3(11) . . ?
C59 C7 C35 102.9(9) . . ?
C59 C57 C15 124.1(9) . . ?
C59 C57 H57 118.0 . . ?
C15 C57 H57 118.0 . . ?
C7 C29 C61 120.7(10) . . ?
C7 C29 H29 119.6 . . ?
C61 C29 H29 119.6 . . ?
C57 C59 C7 106.8(7) . . ?
C57 C59 Cl12 113.9(7) . . ?
C7 C59 Cl12 139.2(7) . . ?
C61 C15 C57 119.8(11) . . ?
C61 C15 H15 120.1 . . ?
C57 C15 H15 120.1 . . ?
C15 C61 C29 112.7(11) . . ?
C15 C61 H61 123.7 . . ?
C29 C61 H61 123.7 . . ?
C2 C31 C33 111.4(6) . . ?
C2 C31 Cl17 121.2(5) . . ?
C33 C31 Cl17 127.4(4) . . ?
C65 C63 C2 113.0(9) . . ?
C65 C63 H63 123.5 . . ?
C2 C63 H63 123.5 . . ?
C31 C2 C63 127.5(8) . . ?
C31 C2 H2A 116.2 . . ?
C63 C2 H2A 116.2 . . ?
C67 C65 C63 127.5(12) . . ?
C67 C65 H65 116.3 . . ?
C63 C65 H65 116.3 . . ?
C31 C33 C71 119.9(7) . . ?
C31 C33 C67 121.0(7) . . ?
C71 C33 C67 118.4(8) . . ?
C65 C67 C33 119.4(11) . . ?
C65 C67 H67 120.3 . . ?
C33 C67 H67 120.3 . . ?
C7 C35 H35A 109.5 . . ?
C7 C35 H35B 109.5 . . ?
H35A C35 H35B 109.5 . . ?
C7 C35 H35C 109.5 . . ?
H35A C35 H35C 109.5 . . ?
H35B C35 H35C 109.5 . . ?
C33 C71 H71A 109.5 . . ?
C33 C71 H71B 109.5 . . ?
H71A C71 H71B 109.5 . . ?
C33 C71 H71C 109.5 . . ?
H71A C71 H71C 109.5 . . ?
H71B C71 H71C 109.5 . . ?

loop_
_geom_bond_atom_site_label_1
_geom_bond_atom_site_label_2
_geom_bond_distance
_geom_bond_site_symmetry_2
_geom_bond_publ_flag
O1 C6 1.388(4) . ?
O1 C8 1.391(4) . ?
O3 C10 1.383(4) . ?
O3 C4 1.384(4) . ?
O2 C34 1.386(4) . ?
O2 C66 1.394(4) . ?
N1 C16 1.262(4) . ?
N1 C47 1.443(5) . ?
N1 H1 0.8800 . ?
N4 C43 1.460(4) . ?
N4 C53 1.461(5) . ?
N4 C23 1.464(5) . ?
N6 C45 1.459(5) . ?
N6 C3 1.462(5) . ?
N6 C27 1.469(5) . ?
N8 C52 1.251(5) . ?
N8 C13 1.454(5) . ?
N8 H8 0.8800 . ?
N2 C62 1.256(5) . ?
N2 C51 1.452(5) . ?
N2 H2 0.8800 . ?
N5 C64 1.257(5) . ?
N5 C49 1.450(5) . ?
N5 H5 0.8800 . ?
N3 C56 1.266(5) . ?
N3 C25 1.442(5) . ?
N3 H3 0.8800 . ?
C1 C30 1.391(5) . ?
C1 C42 1.402(5) . ?
C1 C16 1.470(5) . ?
C4 C18 1.380(4) . ?
C4 C22 1.384(5) . ?
C6 C44 1.377(5) . ?
C6 C37 1.383(5) . ?
C8 C5 1.382(5) . ?
C8 C14 1.383(5) . ?
C10 C72 1.387(5) . ?
C10 C46 1.389(4) . ?
Cl12 C59 1.5514(10) . ?
C14 C32 1.377(5) . ?
C14 H14 0.9500 . ?
C16 H16 0.9500 . ?
C18 C30 1.387(5) . ?
C18 H18 0.9500 . ?
N7 C11 1.262(5) . ?
N7 C55 1.455(5) . ?
N7 H7 0.8800 . ?
C20 C66 1.380(5) . ?
C20 C40 1.384(5) . ?
C20 H20 0.9500 . ?
C22 C42 1.381(5) . ?
C22 H22 0.9500 . ?
C26 C34 1.383(5) . ?
C26 C58 1.384(5) . ?
C26 H26 0.9500 . ?
C28 C44 1.389(5) . ?
C28 C48 1.393(5) . ?
C28 H28 0.9500 . ?
C30 H30 0.9500 . ?
C32 C38 1.396(5) . ?
C32 H32 0.9500 . ?
C34 C9 1.382(5) . ?
C36 C46 1.379(5) . ?
C36 C60 1.393(5) . ?
C36 H36 0.9500 . ?
C38 C19 1.394(5) . ?
C38 C52 1.467(5) . ?
C40 C68 1.394(5) . ?
C40 H40 0.9500 . ?
C42 H42 0.9500 . ?
C44 H44 0.9500 . ?
C46 H46 0.9500 . ?
C48 C41 1.388(5) . ?
C48 C64 1.472(5) . ?
C50 C54 1.383(5) . ?
C50 C66 1.384(5) . ?
C50 H50 0.9500 . ?
C52 H52 0.9500 . ?
C54 C68 1.401(5) . ?
C54 H54 0.9500 . ?
C56 C60 1.463(5) . ?
C56 H56 0.9500 . ?
C58 C70 1.390(5) . ?
C58 H58 0.9500 . ?
C60 C21 1.397(5) . ?
C62 C68 1.469(5) . ?
C62 H62 0.9500 . ?
C64 H64 0.9500 . ?
C70 C39 1.400(5) . ?
C70 C11 1.465(5) . ?
C72 C21 1.370(5) . ?
C72 H72 0.9500 . ?
C9 C39 1.388(5) . ?
C9 H9 0.9500 . ?
C37 C41 1.374(5) . ?
C37 H37 0.9500 . ?
C19 C5 1.383(5) . ?
C19 H19 0.9500 . ?
C39 H39 0.9500 . ?
C5 H5A 0.9500 . ?
C41 H41 0.9500 . ?
C21 H21 0.9500 . ?
C43 C47 1.517(5) . ?
C43 H43A 0.9900 . ?
C43 H43B 0.9900 . ?
C11 H11 0.9500 . ?
C45 C25 1.527(5) . ?
C45 H45A 0.9900 . ?
C45 H45B 0.9900 . ?
C23 C51 1.515(6) . ?
C23 H23A 0.9900 . ?
C23 H23B 0.9900 . ?
C47 H47A 0.9900 . ?
C47 H47B 0.9900 . ?
C3 C13 1.502(6) . ?
C3 H3A 0.9900 . ?
C3 H3B 0.9900 . ?
C49 C53 1.518(5) . ?
C49 H49A 0.9900 . ?
C49 H49B 0.9900 . ?
C25 H25A 0.9900 . ?
C25 H25B 0.9900 . ?
C51 H51A 0.9900 . ?
C51 H51B 0.9900 . ?
C13 H13A 0.9900 . ?
C13 H13B 0.9900 . ?
C53 H53A 0.9900 . ?
C53 H53B 0.9900 . ?
C27 C55 1.499(6) . ?
C27 H27A 0.9900 . ?
C27 H27B 0.9900 . ?
C55 H55A 0.9900 . ?
C55 H55B 0.9900 . ?
C7 C29 1.135(14) . ?
C7 C59 1.474(12) . ?
C7 C35 1.548(9) . ?
C57 C59 1.418(14) . ?
C57 C15 1.532(15) . ?
C57 H57 0.9500 . ?
C29 C61 1.578(15) . ?
C29 H29 0.9500 . ?
C15 C61 1.3800(10) . ?
C15 H15 0.9500 . ?
C61 H61 0.9500 . ?
C31 C2 1.40001(11) . ?
C31 C33 1.401(11) . ?
C31 Cl17 1.5514(10) . ?
C63 C65 1.385(17) . ?
C63 C2 1.533(13) . ?
C63 H63 0.9500 . ?
C2 H2A 0.9500 . ?
C65 C67 1.192(15) . ?
C65 H65 0.9500 . ?
C33 C71 1.532(8) . ?
C33 C67 1.621(15) . ?
C67 H67 0.9500 . ?
C35 H35A 0.9800 . ?
C35 H35B 0.9800 . ?
C35 H35C 0.9800 . ?
C71 H71A 0.9800 . ?
C71 H71B 0.9800 . ?
C71 H71C 0.9800 . ?

loop_
_geom_torsion_atom_site_label_1
_geom_torsion_atom_site_label_2
_geom_torsion_atom_site_label_3
_geom_torsion_atom_site_label_4
_geom_torsion
_geom_torsion_site_symmetry_1
_geom_torsion_site_symmetry_2
_geom_torsion_site_symmetry_3
_geom_torsion_site_symmetry_4
_geom_torsion_publ_flag
C10 O3 C4 C18 -35.0(4) . . . . ?
C10 O3 C4 C22 150.1(3) . . . . ?
C8 O1 C6 C44 -29.7(4) . . . . ?
C8 O1 C6 C37 154.9(3) . . . . ?
C6 O1 C8 C5 -41.8(4) . . . . ?
C6 O1 C8 C14 143.6(3) . . . . ?
C4 O3 C10 C72 152.6(3) . . . . ?
C4 O3 C10 C46 -33.0(5) . . . . ?
C5 C8 C14 C32 -0.5(5) . . . . ?
O1 C8 C14 C32 174.1(3) . . . . ?
C47 N1 C16 C1 179.4(3) . . . . ?
C30 C1 C16 N1 -166.0(3) . . . . ?
C42 C1 C16 N1 10.1(5) . . . . ?
O3 C4 C18 C30 -174.6(3) . . . . ?
C22 C4 C18 C30 0.0(5) . . . . ?
C18 C4 C22 C42 -0.9(5) . . . . ?
O3 C4 C22 C42 174.1(3) . . . . ?
C4 C18 C30 C1 1.0(5) . . . . ?
C42 C1 C30 C18 -1.0(5) . . . . ?
C16 C1 C30 C18 175.2(3) . . . . ?
C8 C14 C32 C38 0.8(5) . . . . ?
C58 C26 C34 C9 -1.0(5) . . . . ?
C58 C26 C34 O2 174.2(3) . . . . ?
C66 O2 C34 C9 -46.6(4) . . . . ?
C66 O2 C34 C26 138.3(3) . . . . ?
C14 C32 C38 C19 0.0(5) . . . . ?
C14 C32 C38 C52 -176.0(3) . . . . ?
C66 C20 C40 C68 1.2(5) . . . . ?
C4 C22 C42 C1 0.9(5) . . . . ?
C30 C1 C42 C22 0.1(5) . . . . ?
C16 C1 C42 C22 -176.2(3) . . . . ?
C37 C6 C44 C28 -0.5(5) . . . . ?
O1 C6 C44 C28 -175.7(3) . . . . ?
C48 C28 C44 C6 -0.8(5) . . . . ?
C60 C36 C46 C10 0.2(5) . . . . ?
O3 C10 C46 C36 -173.7(3) . . . . ?
C72 C10 C46 C36 0.4(5) . . . . ?
C44 C28 C48 C41 1.2(5) . . . . ?
C44 C28 C48 C64 179.8(3) . . . . ?
C13 N8 C52 C38 176.9(3) . . . . ?
C19 C38 C52 N8 -173.9(3) . . . . ?
C32 C38 C52 N8 2.0(5) . . . . ?
C66 C50 C54 C68 0.5(5) . . . . ?
C25 N3 C56 C60 177.9(3) . . . . ?
C34 C26 C58 C70 0.3(5) . . . . ?
C46 C36 C60 C21 -1.1(5) . . . . ?
C46 C36 C60 C56 176.7(3) . . . . ?
N3 C56 C60 C36 178.1(3) . . . . ?
N3 C56 C60 C21 -4.2(5) . . . . ?
C51 N2 C62 C68 177.1(3) . . . . ?
C49 N5 C64 C48 177.0(3) . . . . ?
C41 C48 C64 N5 -8.4(5) . . . . ?
C28 C48 C64 N5 173.0(3) . . . . ?
C40 C20 C66 C50 0.0(5) . . . . ?
C40 C20 C66 O2 -175.0(3) . . . . ?
C54 C50 C66 C20 -0.8(5) . . . . ?
C54 C50 C66 O2 174.3(3) . . . . ?
C34 O2 C66 C20 -35.9(4) . . . . ?
C34 O2 C66 C50 149.0(3) . . . . ?
C20 C40 C68 C54 -1.5(5) . . . . ?
C20 C40 C68 C62 176.2(3) . . . . ?
C50 C54 C68 C40 0.6(5) . . . . ?
C50 C54 C68 C62 -177.1(3) . . . . ?
N2 C62 C68 C40 -172.6(3) . . . . ?
N2 C62 C68 C54 5.0(5) . . . . ?
C26 C58 C70 C39 0.6(5) . . . . ?
C26 C58 C70 C11 -176.4(3) . . . . ?
O3 C10 C72 C21 174.4(3) . . . . ?
C46 C10 C72 C21 -0.1(5) . . . . ?
C26 C34 C9 C39 0.8(5) . . . . ?
O2 C34 C9 C39 -174.3(3) . . . . ?
C44 C6 C37 C41 1.4(5) . . . . ?
O1 C6 C37 C41 176.9(3) . . . . ?
C32 C38 C19 C5 -1.2(5) . . . . ?
C52 C38 C19 C5 174.9(3) . . . . ?
C34 C9 C39 C70 0.2(5) . . . . ?
C58 C70 C39 C9 -0.8(5) . . . . ?
C11 C70 C39 C9 176.3(3) . . . . ?
C14 C8 C5 C19 -0.7(5) . . . . ?
O1 C8 C5 C19 -174.9(3) . . . . ?
C38 C19 C5 C8 1.5(5) . . . . ?
C6 C37 C41 C48 -0.9(5) . . . . ?
C28 C48 C41 C37 -0.4(5) . . . . ?
C64 C48 C41 C37 -179.0(3) . . . . ?
C10 C72 C21 C60 -0.8(6) . . . . ?
C36 C60 C21 C72 1.4(5) . . . . ?
C56 C60 C21 C72 -176.4(3) . . . . ?
C53 N4 C43 C47 -82.9(4) . . . . ?
C23 N4 C43 C47 150.3(3) . . . . ?
C55 N7 C11 C70 175.6(3) . . . . ?
C58 C70 C11 N7 -3.5(5) . . . . ?
C39 C70 C11 N7 179.5(3) . . . . ?
C3 N6 C45 C25 156.7(3) . . . . ?
C27 N6 C45 C25 -80.2(4) . . . . ?
C43 N4 C23 C51 -86.0(4) . . . . ?
C53 N4 C23 C51 148.1(3) . . . . ?
C16 N1 C47 C43 112.4(4) . . . . ?
N4 C43 C47 N1 -75.5(4) . . . . ?
C45 N6 C3 C13 -83.4(4) . . . . ?
C27 N6 C3 C13 153.7(3) . . . . ?
C64 N5 C49 C53 121.6(4) . . . . ?
C56 N3 C25 C45 106.0(4) . . . . ?
N6 C45 C25 N3 -76.3(4) . . . . ?
C62 N2 C51 C23 124.2(4) . . . . ?
N4 C23 C51 N2 -79.7(4) . . . . ?
C52 N8 C13 C3 118.7(4) . . . . ?
N6 C3 C13 N8 -78.7(4) . . . . ?
C43 N4 C53 C49 153.4(3) . . . . ?
C23 N4 C53 C49 -80.6(4) . . . . ?
N5 C49 C53 N4 -78.4(4) . . . . ?
C45 N6 C27 C55 157.4(4) . . . . ?
C3 N6 C27 C55 -79.8(4) . . . . ?
C11 N7 C55 C27 122.9(4) . . . . ?
N6 C27 C55 N7 -76.9(5) . . . . ?
C59 C7 C29 C61 1(2) . . . . ?
C35 C7 C29 C61 -174.8(10) . . . . ?
C15 C57 C59 C7 -1.2(14) . . . . ?
C15 C57 C59 Cl12 176.7(8) . . . . ?
C29 C7 C59 C57 1.8(19) . . . . ?
C35 C7 C59 C57 177.9(9) . . . . ?
C29 C7 C59 Cl12 -175.3(13) . . . . ?
C35 C7 C59 Cl12 0.8(15) . . . . ?
C59 C57 C15 C61 -1.8(16) . . . . ?
C57 C15 C61 C29 4.0(14) . . . . ?
C7 C29 C61 C15 -3.7(16) . . . . ?
C33 C31 C2 C63 0.0(11) . . . . ?
Cl17 C31 C2 C63 179.3(7) . . . . ?
C65 C63 C2 C31 2.3(13) . . . . ?
C2 C63 C65 C67 -1.2(18) . . . . ?
C2 C31 C33 C71 -172.5(8) . . . . ?
Cl17 C31 C33 C71 8.2(13) . . . . ?
C2 C31 C33 C67 -2.9(12) . . . . ?
Cl17 C31 C33 C67 177.8(7) . . . . ?
C63 C65 C67 C33 -2(2) . . . . ?
C31 C33 C67 C65 4.1(17) . . . . ?
C71 C33 C67 C65 173.8(12) . . . . ?
